data_7016891
loop_
_publ_author_name
'Fu, Ying'
'Habtemariam, Abraha'
'Basri, Aida M. B. H.'
'Braddick, Darren'
'Clarkson, Guy J.'
'Sadler, Peter J.'

_publ_section_title
;
 Structure-activity relationships for organometallic osmium arene
 phenylazopyridine complexes with potent anticancer activity.
;
_journal_issue 40
_journal_name_full 'Dalton transactions (Cambridge, England : 2003)'
_journal_page_first 10553
_journal_page_last 10562
_journal_paper_doi 10.1039/c1dt10937e
_journal_volume 40
_journal_year 2011
_chemical_formula_sum 'C21 H22 Cl2 F6 N3 Os P'
_chemical_formula_weight 722.49
_chemical_name_systematic
;
?
;
_space_group_IT_number 2
_symmetry_cell_setting triclinic
_symmetry_space_group_name_Hall '-P 1'
_symmetry_space_group_name_H-M 'P -1'
_atom_sites_solution_hydrogens geom
_atom_sites_solution_primary direct
_atom_sites_solution_secondary difmap
_audit_creation_method SHELXL-97
_cell_angle_alpha 79.383(3)
_cell_angle_beta 78.400(3)
_cell_angle_gamma 85.931(3)
_cell_formula_units_Z 2
_cell_length_a 7.2224(2)
_cell_length_b 10.6661(4)
_cell_length_c 15.8327(6)
_cell_measurement_reflns_used 18133
_cell_measurement_temperature 100(2)
_cell_measurement_theta_max 32.64
_cell_measurement_theta_min 3.00
_cell_volume 1173.58(7)
_computing_cell_refinement 'CrysAlis RED, Oxford Diffraction Ltd'
_computing_data_collection 'CrysAlis CCD, Oxford Diffraction Ltd'
_computing_data_reduction 'CrysAlis RED, Oxford Diffraction Ltd'
_computing_molecular_graphics 'SHELXTL (Sheldrick, 1997)'
_computing_publication_material 'SHELXTL (Sheldrick, 1997)'
_computing_structure_refinement 'SHELXL-97 (Sheldrick, 1997)'
_computing_structure_solution 'SHELXS-97 (Sheldrick, 1990)'
_diffrn_ambient_temperature 100(2)
_diffrn_detector_area_resol_mean 10.2833
_diffrn_measured_fraction_theta_full 0.999
_diffrn_measured_fraction_theta_max 0.927
_diffrn_measurement_device_type 'Oxford Diffraction Gemini R'
_diffrn_measurement_method '\f & \w scans'
_diffrn_radiation_monochromator graphite
_diffrn_radiation_source 'Enhance (Mo) X-ray Source'
_diffrn_radiation_type MoK\a
_diffrn_radiation_wavelength 0.71073
_diffrn_reflns_av_R_equivalents 0.0382
_diffrn_reflns_av_sigmaI/netI 0.0407
_diffrn_reflns_limit_h_max 10
_diffrn_reflns_limit_h_min -10
_diffrn_reflns_limit_k_max 15
_diffrn_reflns_limit_k_min -16
_diffrn_reflns_limit_l_max 23
_diffrn_reflns_limit_l_min -23
_diffrn_reflns_number 27520
_diffrn_reflns_theta_full 28.50
_diffrn_reflns_theta_max 32.70
_diffrn_reflns_theta_min 3.02
_diffrn_standards_decay_% nil
_exptl_absorpt_coefficient_mu 5.792
_exptl_absorpt_correction_T_max 1.00
_exptl_absorpt_correction_T_min 0.67
_exptl_absorpt_correction_type multi-scan
_exptl_absorpt_process_details 'ABSPACK(CrysAlis, Oxford Diffraction)'
_exptl_crystal_colour black
_exptl_crystal_density_diffrn 2.045
_exptl_crystal_density_method 'not measured'
_exptl_crystal_description block
_exptl_crystal_F_000 696
_exptl_crystal_size_max 0.20
_exptl_crystal_size_mid 0.12
_exptl_crystal_size_min 0.05
_refine_diff_density_max 1.287
_refine_diff_density_min -0.795
_refine_diff_density_rms 0.140
_refine_ls_extinction_method none
_refine_ls_goodness_of_fit_ref 0.984
_refine_ls_hydrogen_treatment constr
_refine_ls_matrix_type full
_refine_ls_number_parameters 310
_refine_ls_number_reflns 7987
_refine_ls_number_restraints 0
_refine_ls_restrained_S_all 0.984
_refine_ls_R_factor_all 0.0270
_refine_ls_R_factor_gt 0.0221
_refine_ls_shift/su_max 0.002
_refine_ls_shift/su_mean 0.000
_refine_ls_structure_factor_coef Fsqd
_refine_ls_weighting_details 'calc w=1/[\s^2^(Fo^2^)+(0.0208P)^2^+0.0000P] where P=(Fo^2^+2Fc^2^)/3'
_refine_ls_weighting_scheme calc
_refine_ls_wR_factor_gt 0.0443
_refine_ls_wR_factor_ref 0.0450
_reflns_number_gt 7118
_reflns_number_total 7987
_reflns_threshold_expression >2sigma(I)
_cod_data_source_file c1dt10937e.txt
_cod_data_source_block fy8
_cod_original_cell_volume 1173.57(7)
_cod_original_sg_symbol_H-M P-1
_cod_database_code 7016891

loop_
_symmetry_equiv_pos_as_xyz
'x, y, z'
'-x, -y, -z'

loop_
_atom_site_label
_atom_site_type_symbol
_atom_site_fract_x
_atom_site_fract_y
_atom_site_fract_z
_atom_site_U_iso_or_equiv
_atom_site_adp_type
_atom_site_occupancy
_atom_site_symmetry_multiplicity
_atom_site_calc_flag
_atom_site_refinement_flags
Os1 Os 0.804764(11) 0.882307(8) 0.223826(5) 0.00877(3) Uani 1 1 d .
Cl1 Cl 1.07366(7) 0.83462(5) 0.11762(3) 0.01535(10) Uani 1 1 d .
N1 N 0.8826(2) 1.06917(18) 0.18037(11) 0.0107(3) Uani 1 1 d .
C2 C 0.8399(3) 1.1496(2) 0.11068(14) 0.0136(4) Uani 1 1 d .
H2A H 0.7701 1.1193 0.0741 0.016 Uiso 1 1 calc R
C3 C 0.8939(3) 1.2751(2) 0.09012(14) 0.0151(4) Uani 1 1 d .
H3A H 0.8603 1.3305 0.0408 0.018 Uiso 1 1 calc R
Cl4 Cl 1.06371(8) 1.47555(5) 0.12134(4) 0.02018(12) Uani 1 1 d .
C4 C 0.9980(3) 1.3184(2) 0.14293(15) 0.0144(4) Uani 1 1 d .
C5 C 1.0520(3) 1.2361(2) 0.21276(14) 0.0142(4) Uani 1 1 d .
H5A H 1.1277 1.2635 0.2481 0.017 Uiso 1 1 calc R
C6 C 0.9913(3) 1.1121(2) 0.22916(14) 0.0111(4) Uani 1 1 d .
N7 N 1.0436(3) 1.02490(18) 0.29756(12) 0.0128(4) Uani 1 1 d .
N8 N 0.9781(2) 0.91391(17) 0.30152(11) 0.0102(3) Uani 1 1 d .
C9 C 1.0320(3) 0.8191(2) 0.37041(14) 0.0110(4) Uani 1 1 d .
C10 C 1.0073(3) 0.8476(2) 0.45418(14) 0.0147(4) Uani 1 1 d .
H10A H 0.9541 0.9280 0.4662 0.018 Uiso 1 1 calc R
C11 C 1.0619(3) 0.7562(2) 0.51997(15) 0.0181(5) Uani 1 1 d .
H11A H 1.0427 0.7730 0.5780 0.022 Uiso 1 1 calc R
C12 C 1.1436(3) 0.6417(2) 0.50162(16) 0.0202(5) Uani 1 1 d .
H12A H 1.1842 0.5809 0.5467 0.024 Uiso 1 1 calc R
C13 C 1.1676(3) 0.6138(2) 0.41740(16) 0.0196(5) Uani 1 1 d .
H13A H 1.2243 0.5343 0.4053 0.024 Uiso 1 1 calc R
C14 C 1.1085(3) 0.7023(2) 0.35111(15) 0.0150(4) Uani 1 1 d .
H14A H 1.1203 0.6833 0.2939 0.018 Uiso 1 1 calc R
C15 C 0.5285(3) 0.8919(2) 0.17796(14) 0.0108(4) Uani 1 1 d .
H15A H 0.5094 0.9573 0.1261 0.013 Uiso 1 1 calc R
C16 C 0.5052(3) 0.9304(2) 0.26194(14) 0.0126(4) Uani 1 1 d .
H16A H 0.4645 1.0206 0.2676 0.015 Uiso 1 1 calc R
C17 C 0.5583(3) 0.8470(2) 0.33446(14) 0.0135(4) Uani 1 1 d .
C18 C 0.6498(3) 0.7278(2) 0.31979(15) 0.0143(4) Uani 1 1 d .
H18A H 0.7145 0.6770 0.3659 0.017 Uiso 1 1 calc R
C19 C 0.6834(3) 0.6932(2) 0.23584(15) 0.0140(4) Uani 1 1 d .
H19A H 0.7702 0.6183 0.2244 0.017 Uiso 1 1 calc R
C20 C 0.6171(3) 0.7737(2) 0.16393(14) 0.0119(4) Uani 1 1 d .
C21 C 0.6552(3) 0.7306(2) 0.07617(15) 0.0145(4) Uani 1 1 d .
H21A H 0.7898 0.6986 0.0646 0.017 Uiso 1 1 calc R
C22 C 0.6280(3) 0.8362(2) 0.00032(15) 0.0185(5) Uani 1 1 d .
H22A H 0.7149 0.9047 -0.0040 0.028 Uiso 1 1 calc R
H22B H 0.4973 0.8704 0.0104 0.028 Uiso 1 1 calc R
H22C H 0.6542 0.8017 -0.0543 0.028 Uiso 1 1 calc R
C23 C 0.5290(4) 0.6186(2) 0.08167(17) 0.0241(5) Uani 1 1 d .
H23A H 0.5508 0.5510 0.1301 0.036 Uiso 1 1 calc R
H23B H 0.5598 0.5853 0.0266 0.036 Uiso 1 1 calc R
H23C H 0.3960 0.6479 0.0918 0.036 Uiso 1 1 calc R
C24 C 0.5285(3) 0.8867(2) 0.42277(15) 0.0188(5) Uani 1 1 d .
H24A H 0.5305 0.9800 0.4152 0.028 Uiso 1 1 calc R
H24B H 0.6297 0.8486 0.4533 0.028 Uiso 1 1 calc R
H24C H 0.4060 0.8576 0.4573 0.028 Uiso 1 1 calc R
P10 P 0.50279(9) 0.69852(6) 0.68003(4) 0.01772(12) Uani 1 1 d .
F11 F 0.3390(2) 0.60066(15) 0.72494(12) 0.0375(4) Uani 1 1 d .
F12 F 0.66460(19) 0.79853(15) 0.63642(10) 0.0268(3) Uani 1 1 d .
F13 F 0.4839(2) 0.75061(15) 0.77072(10) 0.0297(4) Uani 1 1 d .
F14 F 0.5242(2) 0.64677(16) 0.59010(10) 0.0298(4) Uani 1 1 d .
F15 F 0.6590(2) 0.59439(16) 0.71020(10) 0.0295(4) Uani 1 1 d .
F16 F 0.34706(19) 0.80395(14) 0.65090(10) 0.0257(3) Uani 1 1 d .

loop_
_atom_site_aniso_label
_atom_site_aniso_U_11
_atom_site_aniso_U_22
_atom_site_aniso_U_33
_atom_site_aniso_U_23
_atom_site_aniso_U_13
_atom_site_aniso_U_12
Os1 0.00899(4) 0.00803(4) 0.00934(4) -0.00150(3) -0.00158(3) -0.00123(3)
Cl1 0.0128(2) 0.0187(3) 0.0146(2) -0.0066(2) 0.00083(18) -0.0012(2)
N1 0.0101(8) 0.0102(9) 0.0112(8) -0.0016(7) -0.0002(6) -0.0023(7)
C2 0.0137(10) 0.0138(11) 0.0133(10) -0.0011(9) -0.0036(8) -0.0015(9)
C3 0.0164(10) 0.0142(11) 0.0129(10) 0.0022(9) -0.0029(8) -0.0001(9)
Cl4 0.0256(3) 0.0094(2) 0.0242(3) 0.0022(2) -0.0045(2) -0.0059(2)
C4 0.0144(10) 0.0095(10) 0.0172(11) -0.0020(9) 0.0020(8) -0.0024(8)
C5 0.0135(10) 0.0125(11) 0.0165(11) -0.0027(9) -0.0025(8) -0.0018(9)
C6 0.0110(9) 0.0110(10) 0.0111(10) -0.0018(8) -0.0012(7) -0.0017(8)
N7 0.0142(9) 0.0105(9) 0.0137(9) -0.0004(7) -0.0034(7) -0.0026(7)
N8 0.0098(8) 0.0093(8) 0.0113(8) -0.0019(7) -0.0016(6) 0.0002(7)
C9 0.0104(9) 0.0117(10) 0.0108(10) 0.0004(8) -0.0034(7) -0.0027(8)
C10 0.0154(10) 0.0146(11) 0.0150(11) -0.0035(9) -0.0031(8) -0.0030(9)
C11 0.0189(11) 0.0235(13) 0.0118(10) -0.0002(10) -0.0042(8) -0.0047(10)
C12 0.0187(11) 0.0186(12) 0.0212(12) 0.0075(10) -0.0082(9) -0.0034(10)
C13 0.0193(11) 0.0124(11) 0.0258(13) 0.0007(10) -0.0056(9) 0.0015(9)
C14 0.0163(10) 0.0124(11) 0.0167(11) -0.0032(9) -0.0038(8) 0.0007(9)
C15 0.0088(9) 0.0113(10) 0.0123(10) -0.0013(8) -0.0017(7) -0.0025(8)
C16 0.0092(9) 0.0112(10) 0.0167(11) -0.0035(9) 0.0002(8) -0.0007(8)
C17 0.0091(9) 0.0158(11) 0.0142(10) -0.0016(9) 0.0021(8) -0.0066(9)
C18 0.0118(10) 0.0143(11) 0.0159(11) 0.0025(9) -0.0028(8) -0.0075(9)
C19 0.0130(10) 0.0090(10) 0.0208(11) -0.0020(9) -0.0044(8) -0.0035(8)
C20 0.0094(9) 0.0120(10) 0.0144(10) -0.0012(8) -0.0029(7) -0.0036(8)
C21 0.0136(10) 0.0130(11) 0.0184(11) -0.0057(9) -0.0037(8) -0.0002(9)
C22 0.0206(11) 0.0197(12) 0.0166(11) -0.0074(10) -0.0042(9) 0.0027(10)
C23 0.0292(13) 0.0200(13) 0.0278(14) -0.0109(11) -0.0078(11) -0.0075(11)
C24 0.0164(11) 0.0239(13) 0.0149(11) -0.0037(10) 0.0016(8) -0.0051(10)
P10 0.0166(3) 0.0159(3) 0.0202(3) -0.0045(3) -0.0017(2) 0.0010(2)
F11 0.0321(9) 0.0183(8) 0.0561(12) 0.0000(8) 0.0034(8) -0.0101(7)
F12 0.0174(7) 0.0333(9) 0.0278(8) -0.0044(7) 0.0015(6) -0.0071(7)
F13 0.0382(9) 0.0281(9) 0.0216(8) -0.0111(7) 0.0022(6) 0.0024(7)
F14 0.0359(9) 0.0313(9) 0.0291(8) -0.0155(7) -0.0173(7) 0.0107(7)
F15 0.0346(9) 0.0302(9) 0.0264(8) -0.0092(7) -0.0138(7) 0.0155(7)
F16 0.0173(7) 0.0180(8) 0.0399(9) -0.0025(7) -0.0050(6) 0.0034(6)

loop_
_atom_type_symbol
_atom_type_description
_atom_type_scat_dispersion_real
_atom_type_scat_dispersion_imag
_atom_type_scat_source
C C 0.0033 0.0016 'International Tables Vol C Tables 4.2.6.8 and 6.1.1.4'
H H 0.0000 0.0000 'International Tables Vol C Tables 4.2.6.8 and 6.1.1.4'
N N 0.0061 0.0033 'International Tables Vol C Tables 4.2.6.8 and 6.1.1.4'
F F 0.0171 0.0103 'International Tables Vol C Tables 4.2.6.8 and 6.1.1.4'
P P 0.1023 0.0942 'International Tables Vol C Tables 4.2.6.8 and 6.1.1.4'
Cl Cl 0.1484 0.1585 'International Tables Vol C Tables 4.2.6.8 and 6.1.1.4'
Os Os -1.2165 7.6030 'International Tables Vol C Tables 4.2.6.8 and 6.1.1.4'

loop_
_geom_angle_atom_site_label_1
_geom_angle_atom_site_label_2
_geom_angle_atom_site_label_3
_geom_angle
N8 Os1 N1 74.68(7)
N8 Os1 C16 117.68(8)
N1 Os1 C16 94.72(8)
N8 Os1 C19 122.00(8)
N1 Os1 C19 163.16(8)
C16 Os1 C19 79.76(8)
N8 Os1 C18 95.60(7)
N1 Os1 C18 153.14(8)
C16 Os1 C18 67.25(8)
C19 Os1 C18 37.18(8)
N8 Os1 C17 93.25(7)
N1 Os1 C17 116.97(8)
C16 Os1 C17 37.49(8)
C19 Os1 C17 67.52(8)
C18 Os1 C17 37.35(8)
N8 Os1 C15 155.28(8)
N1 Os1 C15 99.71(7)
C16 Os1 C15 37.89(8)
C19 Os1 C15 66.21(8)
C18 Os1 C15 78.55(8)
C17 Os1 C15 67.44(8)
N8 Os1 C20 159.12(8)
N1 Os1 C20 126.07(7)
C16 Os1 C20 67.25(8)
C19 Os1 C20 37.17(8)
C18 Os1 C20 66.81(8)
C17 Os1 C20 79.54(8)
C15 Os1 C20 36.16(8)
N8 Os1 Cl1 89.63(5)
N1 Os1 Cl1 84.45(5)
C16 Os1 Cl1 151.53(6)
C19 Os1 Cl1 92.86(6)
C18 Os1 Cl1 121.03(6)
C17 Os1 Cl1 158.37(6)
C15 Os1 Cl1 114.08(6)
C20 Os1 Cl1 90.25(6)
C2 N1 C6 117.99(18)
C2 N1 Os1 127.67(14)
C6 N1 Os1 114.34(14)
N1 C2 C3 122.4(2)
N1 C2 H2A 118.8
C3 C2 H2A 118.8
C2 C3 C4 118.6(2)
C2 C3 H3A 120.7
C4 C3 H3A 120.7
C5 C4 C3 120.4(2)
C5 C4 Cl4 119.34(17)
C3 C4 Cl4 120.24(18)
C4 C5 C6 117.3(2)
C4 C5 H5A 121.4
C6 C5 H5A 121.4
N1 C6 C5 123.2(2)
N1 C6 N7 116.98(19)
C5 C6 N7 119.81(19)
N8 N7 C6 111.09(17)
N7 N8 C9 113.26(17)
N7 N8 Os1 122.58(14)
C9 N8 Os1 124.04(13)
C14 C9 C10 121.9(2)
C14 C9 N8 119.10(19)
C10 C9 N8 119.0(2)
C11 C10 C9 118.6(2)
C11 C10 H10A 120.7
C9 C10 H10A 120.7
C12 C11 C10 120.4(2)
C12 C11 H11A 119.8
C10 C11 H11A 119.8
C11 C12 C13 120.6(2)
C11 C12 H12A 119.7
C13 C12 H12A 119.7
C14 C13 C12 120.0(2)
C14 C13 H13A 120.0
C12 C13 H13A 120.0
C9 C14 C13 118.5(2)
C9 C14 H14A 120.8
C13 C14 H14A 120.8
C20 C15 C16 120.8(2)
C20 C15 Os1 73.45(12)
C16 C15 Os1 68.45(11)
C20 C15 H15A 118.9
C16 C15 H15A 118.9
Os1 C15 H15A 118.9
C17 C16 C15 121.0(2)
C17 C16 Os1 73.33(12)
C15 C16 Os1 73.66(12)
C17 C16 H16A 119.3
C15 C16 H16A 119.3
Os1 C16 H16A 119.3
C16 C17 C18 117.9(2)
C16 C17 C24 120.7(2)
C18 C17 C24 121.3(2)
C16 C17 Os1 69.18(12)
C18 C17 Os1 70.92(12)
C24 C17 Os1 128.43(14)
C19 C18 C17 121.0(2)
C19 C18 Os1 71.27(12)
C17 C18 Os1 71.72(12)
C19 C18 H18A 118.9
C17 C18 H18A 118.9
Os1 C18 H18A 118.9
C18 C19 C20 121.0(2)
C18 C19 Os1 71.55(12)
C20 C19 Os1 74.01(12)
C18 C19 H19A 119.2
C20 C19 H19A 119.2
Os1 C19 H19A 119.2
C15 C20 C19 118.0(2)
C15 C20 C21 123.4(2)
C19 C20 C21 118.5(2)
C15 C20 Os1 70.39(11)
C19 C20 Os1 68.82(11)
C21 C20 Os1 129.63(14)
C20 C21 C22 113.82(19)
C20 C21 C23 108.68(19)
C22 C21 C23 110.83(19)
C20 C21 H21A 107.8
C22 C21 H21A 107.8
C23 C21 H21A 107.8
C21 C22 H22A 109.5
C21 C22 H22B 109.5
H22A C22 H22B 109.5
C21 C22 H22C 109.5
H22A C22 H22C 109.5
H22B C22 H22C 109.5
C21 C23 H23A 109.5
C21 C23 H23B 109.5
H23A C23 H23B 109.5
C21 C23 H23C 109.5
H23A C23 H23C 109.5
H23B C23 H23C 109.5
C17 C24 H24A 109.5
C17 C24 H24B 109.5
H24A C24 H24B 109.5
C17 C24 H24C 109.5
H24A C24 H24C 109.5
H24B C24 H24C 109.5
F14 P10 F11 90.48(10)
F14 P10 F12 90.56(9)
F11 P10 F12 178.78(10)
F14 P10 F15 90.32(8)
F11 P10 F15 90.35(9)
F12 P10 F15 90.28(9)
F14 P10 F16 90.49(9)
F11 P10 F16 89.93(9)
F12 P10 F16 89.43(8)
F15 P10 F16 179.14(9)
F14 P10 F13 179.31(9)
F11 P10 F13 89.97(9)
F12 P10 F13 88.99(8)
F15 P10 F13 89.16(9)
F16 P10 F13 90.02(9)

loop_
_geom_bond_atom_site_label_1
_geom_bond_atom_site_label_2
_geom_bond_distance
Os1 N8 2.0067(17)
Os1 N1 2.0638(18)
Os1 C16 2.177(2)
Os1 C19 2.217(2)
Os1 C18 2.221(2)
Os1 C17 2.231(2)
Os1 C15 2.246(2)
Os1 C20 2.286(2)
Os1 Cl1 2.3915(5)
N1 C2 1.341(3)
N1 C6 1.360(3)
C2 C3 1.382(3)
C2 H2A 0.9500
C3 C4 1.387(3)
C3 H3A 0.9500
Cl4 C4 1.729(2)
C4 C5 1.383(3)
C5 C6 1.385(3)
C5 H5A 0.9500
C6 N7 1.387(3)
N7 N8 1.292(2)
N8 C9 1.439(3)
C9 C14 1.387(3)
C9 C10 1.389(3)
C10 C11 1.388(3)
C10 H10A 0.9500
C11 C12 1.373(4)
C11 H11A 0.9500
C12 C13 1.393(3)
C12 H12A 0.9500
C13 C14 1.390(3)
C13 H13A 0.9500
C14 H14A 0.9500
C15 C20 1.407(3)
C15 C16 1.438(3)
C15 H15A 1.0000
C16 C17 1.418(3)
C16 H16A 1.0000
C17 C18 1.426(3)
C17 C24 1.505(3)
C18 C19 1.415(3)
C18 H18A 1.0000
C19 C20 1.437(3)
C19 H19A 1.0000
C20 C21 1.510(3)
C21 C22 1.521(3)
C21 C23 1.533(3)
C21 H21A 1.0000
C22 H22A 0.9800
C22 H22B 0.9800
C22 H22C 0.9800
C23 H23A 0.9800
C23 H23B 0.9800
C23 H23C 0.9800
C24 H24A 0.9800
C24 H24B 0.9800
C24 H24C 0.9800
P10 F14 1.5953(16)
P10 F11 1.5996(16)
P10 F12 1.6005(15)
P10 F15 1.6054(16)
P10 F16 1.6064(16)
P10 F13 1.6103(16)

loop_
_geom_hbond_atom_site_label_D
_geom_hbond_atom_site_label_H
_geom_hbond_atom_site_label_A
_geom_hbond_distance_DH
_geom_hbond_distance_HA
_geom_hbond_distance_DA
_geom_hbond_angle_DHA
_geom_hbond_site_symmetry_A
C13 H13A F15 0.95 2.47 3.290(3) 145.1 2_766
C19 H19A F11 1.00 2.46 3.090(3) 120.7 2_666
C16 H16A F13 1.00 2.44 3.350(3) 150.9 2_676
C19 H19A Cl4 1.00 2.92 3.855(2) 155.6 1_545
